data_4076731
loop_
_publ_author_name
'Ganesan, Mani'
'B\'erub\'e, Christian D.'
'Gambarotta, Sandro'
'Yap, Glenn P. A.'

_publ_section_title
;
 Effect of the Alkali-Metal Cation on the Bonding Mode of
 2,5-Dimethylpyrrole in Divalent Samarium and Ytterbium Complexes
;
_journal_issue 8
_journal_name_full Organometallics
_journal_page_first 1707
_journal_page_last 1713
_journal_paper_doi 10.1021/om0109915
_journal_volume 21
_journal_year 2002
_chemical_formula_sum 'C48 H86.36 Cl4 Li4 N4 O6 Yb2'
_chemical_formula_weight 1331.22
_chemical_name_systematic ?
_space_group_IT_number 14
_symmetry_cell_setting monoclinic
_symmetry_space_group_name_Hall '-P 2ybc'
_symmetry_space_group_name_H-M 'P 1 21/c 1'
_atom_sites_solution_hydrogens geom
_atom_sites_solution_primary direct
_atom_sites_solution_secondary difmap
_audit_creation_method SHELXL-97
_cell_angle_alpha 90.00
_cell_angle_beta 99.980(3)
_cell_angle_gamma 90.00
_cell_formula_units_Z 2
_cell_length_a 11.972(2)
_cell_length_b 11.064(2)
_cell_length_c 23.357(3)
_cell_measurement_reflns_used 'reflections from 60 data frames'
_cell_measurement_temperature 203(2)
_cell_measurement_theta_max 28.29
_cell_measurement_theta_min 1.47
_cell_volume 3047.0(8)
_computing_cell_refinement 'Bruker SMART'
_computing_data_collection 'Bruker SMART'
_computing_data_reduction 'Bruker SHELXTL'
_computing_molecular_graphics 'Bruker SHELXTL'
_computing_publication_material 'Bruker SHELXTL'
_computing_structure_refinement 'SHELXL-97 (Sheldrick, 1997)'
_computing_structure_solution 'SHELXS-97 (Sheldrick, 1990)'
_diffrn_ambient_temperature 203(2)
_diffrn_measured_fraction_theta_full 1.000
_diffrn_measured_fraction_theta_max 1.000
_diffrn_measurement_device_type 'CCD area detector'
_diffrn_measurement_method 'phi and omega scans'
_diffrn_radiation_monochromator graphite
_diffrn_radiation_source 'fine-focus sealed tube'
_diffrn_radiation_type MoK\a
_diffrn_radiation_wavelength 0.71073
_diffrn_reflns_av_R_equivalents 0.1481
_diffrn_reflns_av_sigmaI/netI 0.2368
_diffrn_reflns_limit_h_max 11
_diffrn_reflns_limit_h_min -11
_diffrn_reflns_limit_k_max 11
_diffrn_reflns_limit_k_min 0
_diffrn_reflns_limit_l_max 23
_diffrn_reflns_limit_l_min 0
_diffrn_reflns_number 19538
_diffrn_reflns_theta_full 20.81
_diffrn_reflns_theta_max 20.81
_diffrn_reflns_theta_min 1.73
_diffrn_standards_decay_% <1
_diffrn_standards_number '50 standard frames at start and end'
_exptl_absorpt_coefficient_mu 3.269
_exptl_absorpt_correction_T_max 0.928077
_exptl_absorpt_correction_T_min 0.762312
_exptl_absorpt_correction_type multi-scan
_exptl_absorpt_process_details 'Blessing,R., Acta Cryst. (1995) A51 33-38.'
_exptl_crystal_colour yellow
_exptl_crystal_density_diffrn 1.451
_exptl_crystal_density_method 'not measured'
_exptl_crystal_description block
_exptl_crystal_F_000 1341
_exptl_crystal_size_max 0.12
_exptl_crystal_size_mid 0.10
_exptl_crystal_size_min 0.03
_refine_diff_density_max 0.630
_refine_diff_density_min -0.506
_refine_diff_density_rms 0.108
_refine_ls_extinction_method none
_refine_ls_goodness_of_fit_ref 1.056
_refine_ls_hydrogen_treatment mixed
_refine_ls_matrix_type full
_refine_ls_number_parameters 353
_refine_ls_number_reflns 3180
_refine_ls_number_restraints 478
_refine_ls_restrained_S_all 1.002
_refine_ls_R_factor_all 0.0789
_refine_ls_R_factor_gt 0.0402
_refine_ls_shift/su_max 0.015
_refine_ls_shift/su_mean 0.004
_refine_ls_structure_factor_coef Fsqd
_refine_ls_weighting_details 'calc w=1/[\s^2^(Fo^2^)+(0.0300P)^2^+0.0000P] where P=(Fo^2^+2Fc^2^)/3'
_refine_ls_weighting_scheme calc
_refine_ls_wR_factor_gt 0.0722
_refine_ls_wR_factor_ref 0.0794
_reflns_number_gt 2094
_reflns_number_total 3180
_reflns_threshold_expression >2sigma(I)
_cod_data_source_file om0109915.cif
_cod_data_source_block sg327
_cod_depositor_comments
;
The following automatic conversions were performed:

'_symmetry_cell_setting' value 'Monoclinic' changed to 'monoclinic'
according to /home/saulius/struct/CIF-dictionaries/cif_core.dic
dictionary named 'cif_core.dic' version 2.4.1 from 2010-06-29.

Automatic conversion script
Id: cif_fix_values 1715 2011-07-08 13:25:40Z adriana 
;
_cod_original_cell_volume 3047.1(8)
_cod_original_sg_symbol_H-M P2(1)/c
_cod_database_code 4076731

loop_
_symmetry_equiv_pos_as_xyz
'x, y, z'
'-x, y+1/2, -z+1/2'
'-x, -y, -z'
'x, -y-1/2, z-1/2'

loop_
_atom_site_label
_atom_site_type_symbol
_atom_site_fract_x
_atom_site_fract_y
_atom_site_fract_z
_atom_site_U_iso_or_equiv
_atom_site_adp_type
_atom_site_occupancy
_atom_site_symmetry_multiplicity
_atom_site_calc_flag
_atom_site_refinement_flags
_atom_site_disorder_assembly
_atom_site_disorder_group
Yb Yb 0.15781(4) 0.29167(4) 0.119844(19) 0.04430(17) Uani 1 1 d U A .
Cl1 Cl 0.2617(2) 0.1548(2) 0.05013(11) 0.0637(8) Uani 1 1 d U A .
Cl2 Cl 0.1264(2) 0.4985(2) 0.05418(10) 0.0520(7) Uani 1 1 d U . .
N1 N 0.3629(7) 0.2536(6) 0.1853(3) 0.0493(18) Uani 1 1 d U A .
N2 N -0.0680(6) 0.3088(7) 0.0943(3) 0.0474(17) Uani 1 1 d U A .
Li1 Li 0.4132(16) 0.1249(15) 0.1309(8) 0.062(3) Uani 1 1 d U . .
Li2 Li -0.0780(14) 0.4739(15) 0.0516(7) 0.055(3) Uani 1 1 d U . .
C1 C 0.4330(9) 0.4252(8) 0.1300(4) 0.062(3) Uani 1 1 d U A .
H1A H 0.4194 0.5112 0.1246 0.093 Uiso 1 1 calc R . .
H1B H 0.4138 0.3842 0.0929 0.093 Uiso 1 1 calc R . .
H1C H 0.5124 0.4115 0.1459 0.093 Uiso 1 1 calc R . .
C2 C 0.3610(9) 0.3765(9) 0.1714(4) 0.050(2) Uani 1 1 d U . .
C3 C 0.2882(8) 0.4352(9) 0.2019(4) 0.054(2) Uani 1 1 d U A .
H3A H 0.2721 0.5184 0.2003 0.065 Uiso 1 1 calc R . .
C4 C 0.2420(9) 0.3491(9) 0.2359(4) 0.057(2) Uani 1 1 d U . .
H4A H 0.1891 0.3631 0.2605 0.069 Uiso 1 1 calc R A .
C5 C 0.2907(9) 0.2406(8) 0.2254(4) 0.053(2) Uani 1 1 d U A .
C6 C 0.2767(9) 0.1175(8) 0.2517(4) 0.078(4) Uani 1 1 d U . .
H6A H 0.3221 0.0587 0.2351 0.116 Uiso 1 1 calc R A .
H6B H 0.1975 0.0939 0.2433 0.116 Uiso 1 1 calc R . .
H6C H 0.3016 0.1212 0.2934 0.116 Uiso 1 1 calc R . .
C7 C -0.0640(9) 0.1790(9) 0.0062(4) 0.073(3) Uani 1 1 d U A .
H7A H -0.0920 0.2536 -0.0129 0.110 Uiso 1 1 calc R . .
H7B H -0.1192 0.1153 -0.0047 0.110 Uiso 1 1 calc R . .
H7C H 0.0070 0.1569 -0.0057 0.110 Uiso 1 1 calc R . .
C8 C -0.0453(8) 0.1964(9) 0.0709(4) 0.057(2) Uani 1 1 d U . .
C9 C -0.0092(9) 0.1182(9) 0.1146(5) 0.065(2) Uani 1 1 d U A .
H9A H 0.0130 0.0375 0.1106 0.078 Uiso 1 1 calc R . .
C10 C -0.0110(9) 0.1803(9) 0.1673(5) 0.066(2) Uani 1 1 d U . .
H10A H 0.0087 0.1479 0.2049 0.079 Uiso 1 1 calc R A .
C11 C -0.0463(8) 0.2955(10) 0.1539(4) 0.0547(19) Uani 1 1 d U A .
C12 C -0.0669(9) 0.3957(10) 0.1947(4) 0.075(3) Uani 1 1 d U . .
H12A H -0.0966 0.4660 0.1722 0.113 Uiso 1 1 calc R A .
H12B H 0.0039 0.4167 0.2196 0.113 Uiso 1 1 calc R . .
H12C H -0.1213 0.3690 0.2183 0.113 Uiso 1 1 calc R . .
O1 O 0.3908(6) -0.0450(6) 0.1494(3) 0.077(2) Uani 1 1 d U A .
C13 C 0.2940(10) -0.1163(10) 0.1281(6) 0.105(5) Uani 1 1 d U . .
H13A H 0.2315 -0.0928 0.1477 0.126 Uiso 1 1 calc R A .
H13B H 0.2705 -0.1012 0.0864 0.126 Uiso 1 1 calc R . .
C14 C 0.3163(13) -0.2374(12) 0.1370(8) 0.203(8) Uani 1 1 d U A .
H14A H 0.3063 -0.2809 0.0999 0.244 Uiso 1 1 calc R . .
H14B H 0.2658 -0.2727 0.1613 0.244 Uiso 1 1 calc R . .
C15 C 0.4384(13) -0.2434(10) 0.1674(8) 0.191(8) Uani 1 1 d U . .
H15A H 0.4458 -0.2969 0.2013 0.229 Uiso 1 1 calc R A .
H15B H 0.4870 -0.2742 0.1409 0.229 Uiso 1 1 calc R . .
C16 C 0.4698(11) -0.1222(10) 0.1850(6) 0.120(5) Uani 1 1 d U A .
H16A H 0.4656 -0.1104 0.2262 0.144 Uiso 1 1 calc R . .
H16B H 0.5473 -0.1049 0.1792 0.144 Uiso 1 1 calc R . .
O2 O 0.572(3) 0.137(5) 0.114(2) 0.096(5) Uani 0.577(14) 1 d PU A 1
C17 C 0.576(3) 0.073(3) 0.0583(15) 0.128(8) Uani 0.577(14) 1 d PU A 1
H17A H 0.5049 0.0282 0.0458 0.154 Uiso 0.577(14) 1 calc PR A 1
H17B H 0.6389 0.0157 0.0633 0.154 Uiso 0.577(14) 1 calc PR A 1
C18 C 0.592(3) 0.175(3) 0.0103(14) 0.200(14) Uani 0.577(14) 1 d PU A 1
H18A H 0.5859 0.1375 -0.0276 0.300 Uiso 0.577(14) 1 calc PR A 1
H18B H 0.6663 0.2119 0.0209 0.300 Uiso 0.577(14) 1 calc PR A 1
H18C H 0.5339 0.2365 0.0092 0.300 Uiso 0.577(14) 1 calc PR A 1
C19 C 0.682(3) 0.148(4) 0.1416(13) 0.108(8) Uani 0.577(14) 1 d PU A 1
H19A H 0.7190 0.0687 0.1470 0.129 Uiso 0.577(14) 1 calc PR A 1
H19B H 0.7258 0.1995 0.1193 0.129 Uiso 0.577(14) 1 calc PR A 1
C20 C 0.6740(18) 0.205(2) 0.1995(9) 0.101(8) Uani 0.577(14) 1 d PU A 1
H20A H 0.7478 0.2034 0.2244 0.152 Uiso 0.577(14) 1 calc PR A 1
H20B H 0.6200 0.1605 0.2178 0.152 Uiso 0.577(14) 1 calc PR A 1
H20C H 0.6488 0.2882 0.1935 0.152 Uiso 0.577(14) 1 calc PR A 1
O3 O 0.549(4) 0.138(6) 0.112(3) 0.092(5) Uani 0.423(14) 1 d PU A 2
C21 C 0.572(4) 0.141(4) 0.059(2) 0.111(8) Uani 0.423(14) 1 d PU A 2
H21A H 0.5122 0.1015 0.0310 0.133 Uiso 0.423(14) 1 calc PR A 2
H21B H 0.5818 0.2241 0.0461 0.133 Uiso 0.423(14) 1 calc PR A 2
C22 C 0.678(3) 0.074(4) 0.0655(17) 0.126(9) Uani 0.423(14) 1 d PU A 2
H22A H 0.7359 0.1239 0.0524 0.152 Uiso 0.423(14) 1 calc PR A 2
H22B H 0.6669 0.0017 0.0406 0.152 Uiso 0.423(14) 1 calc PR A 2
C23 C 0.715(3) 0.039(4) 0.1220(16) 0.117(9) Uani 0.423(14) 1 d PU A 2
H23A H 0.7981 0.0434 0.1320 0.140 Uiso 0.423(14) 1 calc PR A 2
H23B H 0.6912 -0.0441 0.1288 0.140 Uiso 0.423(14) 1 calc PR A 2
C24 C 0.653(4) 0.139(5) 0.160(2) 0.095(8) Uani 0.423(14) 1 d PU A 2
H24A H 0.6390 0.1073 0.1976 0.115 Uiso 0.423(14) 1 calc PR A 2
H24B H 0.6921 0.2169 0.1653 0.115 Uiso 0.423(14) 1 calc PR A 2
O4 O -0.1680(7) 0.5964(7) 0.0859(3) 0.083(2) Uani 1 1 d U A .
C25 C -0.2868(12) 0.5971(15) 0.0636(6) 0.120(5) Uani 1 1 d U . .
H25A H -0.3019 0.6456 0.0280 0.144 Uiso 1 1 calc R A .
H25B H -0.3275 0.6338 0.0922 0.144 Uiso 1 1 calc R . .
C26 C -0.3291(12) 0.4681(16) 0.0506(8) 0.173(8) Uani 1 1 d U A .
H26A H -0.4099 0.4693 0.0358 0.259 Uiso 1 1 calc R . .
H26B H -0.3144 0.4205 0.0860 0.259 Uiso 1 1 calc R . .
H26C H -0.2896 0.4325 0.0218 0.259 Uiso 1 1 calc R . .
C27 C -0.1440(14) 0.7239(13) 0.0999(6) 0.131(5) Uani 1 1 d U . .
H27A H -0.1426 0.7708 0.0645 0.158 Uiso 1 1 calc R A .
H27B H -0.2018 0.7580 0.1202 0.158 Uiso 1 1 calc R . .
C28 C -0.0354(14) 0.7252(12) 0.1366(6) 0.140(6) Uani 1 1 d U A .
H28A H -0.0137 0.8080 0.1467 0.210 Uiso 1 1 calc R . .
H28B H 0.0203 0.6889 0.1162 0.210 Uiso 1 1 calc R . .
H28C H -0.0388 0.6796 0.1717 0.210 Uiso 1 1 calc R . .

loop_
_atom_site_aniso_label
_atom_site_aniso_U_11
_atom_site_aniso_U_22
_atom_site_aniso_U_33
_atom_site_aniso_U_23
_atom_site_aniso_U_13
_atom_site_aniso_U_12
Yb 0.0480(3) 0.0402(3) 0.0406(3) 0.0022(3) -0.00392(19) 0.0015(3)
Cl1 0.079(2) 0.0587(18) 0.0489(16) -0.0041(13) -0.0023(15) 0.0179(15)
Cl2 0.0513(18) 0.0467(16) 0.0533(16) 0.0109(12) -0.0036(14) -0.0009(13)
N1 0.054(4) 0.038(4) 0.050(4) 0.002(3) -0.008(3) -0.001(3)
N2 0.045(3) 0.049(4) 0.045(4) 0.002(3) 0.000(3) -0.009(4)
Li1 0.064(5) 0.044(6) 0.072(9) 0.002(6) -0.001(6) 0.009(6)
Li2 0.046(6) 0.062(7) 0.055(9) 0.013(6) 0.002(6) 0.004(6)
C1 0.067(7) 0.046(7) 0.069(8) 0.012(5) -0.002(5) -0.004(5)
C2 0.050(4) 0.039(5) 0.055(6) 0.004(4) -0.010(4) -0.002(4)
C3 0.055(6) 0.041(5) 0.056(6) -0.001(4) -0.017(4) 0.005(4)
C4 0.063(6) 0.060(5) 0.043(4) -0.007(4) -0.005(3) 0.000(4)
C5 0.070(6) 0.040(5) 0.042(4) 0.003(4) -0.011(3) -0.008(4)
C6 0.105(10) 0.058(6) 0.059(7) 0.019(5) -0.017(6) -0.017(7)
C7 0.077(8) 0.073(9) 0.063(6) -0.021(5) -0.005(6) -0.003(6)
C8 0.062(4) 0.047(5) 0.055(4) -0.004(4) -0.007(4) -0.013(5)
C9 0.069(5) 0.041(4) 0.078(6) 0.005(4) -0.006(5) -0.014(4)
C10 0.065(5) 0.069(6) 0.060(5) 0.020(4) 0.002(4) -0.014(4)
C11 0.058(4) 0.061(5) 0.045(4) 0.004(4) 0.007(4) -0.012(5)
C12 0.075(8) 0.098(8) 0.056(7) -0.002(6) 0.023(6) 0.014(7)
O1 0.075(6) 0.046(4) 0.095(6) 0.004(4) -0.024(5) 0.007(4)
C13 0.086(9) 0.049(7) 0.157(11) 0.006(8) -0.042(8) -0.013(6)
C14 0.162(13) 0.060(7) 0.323(18) 0.006(11) -0.140(13) -0.006(8)
C15 0.172(13) 0.055(7) 0.279(17) 0.001(10) -0.148(13) 0.007(8)
C16 0.115(10) 0.052(7) 0.160(12) 0.008(7) -0.071(9) 0.017(7)
O2 0.068(7) 0.105(11) 0.118(11) -0.025(9) 0.025(7) -0.002(10)
C17 0.088(14) 0.159(19) 0.141(14) -0.061(12) 0.026(11) 0.007(18)
C18 0.20(3) 0.29(3) 0.127(18) -0.028(19) 0.07(2) -0.02(3)
C19 0.072(9) 0.123(16) 0.128(15) -0.013(15) 0.018(11) -0.012(14)
C20 0.075(16) 0.15(2) 0.076(13) 0.041(13) 0.013(11) 0.009(16)
O3 0.065(7) 0.100(12) 0.112(12) -0.034(11) 0.019(7) -0.004(9)
C21 0.078(14) 0.14(2) 0.119(12) -0.016(18) 0.028(10) 0.004(16)
C22 0.076(17) 0.19(2) 0.124(15) -0.012(18) 0.038(15) 0.018(17)
C23 0.079(15) 0.15(2) 0.132(18) 0.009(17) 0.049(15) 0.024(14)
C24 0.057(10) 0.118(17) 0.116(14) 0.004(16) 0.027(12) 0.006(15)
O4 0.101(6) 0.082(5) 0.064(5) 0.009(4) 0.013(5) 0.044(5)
C25 0.094(8) 0.172(13) 0.104(11) 0.021(10) 0.042(9) 0.055(8)
C26 0.097(12) 0.234(17) 0.183(18) 0.053(16) 0.012(12) -0.027(12)
C27 0.207(14) 0.091(8) 0.096(11) 0.005(9) 0.026(9) 0.024(10)
C28 0.213(17) 0.105(11) 0.101(12) 0.021(9) 0.024(10) -0.033(11)

loop_
_atom_type_symbol
_atom_type_description
_atom_type_scat_dispersion_real
_atom_type_scat_dispersion_imag
_atom_type_scat_source
C C 0.0033 0.0016 'International Tables Vol C Tables 4.2.6.8 and 6.1.1.4'
H H 0.0000 0.0000 'International Tables Vol C Tables 4.2.6.8 and 6.1.1.4'
N N 0.0061 0.0033 'International Tables Vol C Tables 4.2.6.8 and 6.1.1.4'
O O 0.0106 0.0060 'International Tables Vol C Tables 4.2.6.8 and 6.1.1.4'
Cl Cl 0.1484 0.1585 'International Tables Vol C Tables 4.2.6.8 and 6.1.1.4'
Yb Yb -0.3850 5.5486 'International Tables Vol C Tables 4.2.6.8 and 6.1.1.4'
Li Li -0.0003 0.0001 'International Tables Vol C Tables 4.2.6.8 and 6.1.1.4'

loop_
_geom_angle_atom_site_label_1
_geom_angle_atom_site_label_2
_geom_angle_atom_site_label_3
_geom_angle
_geom_angle_site_symmetry_1
_geom_angle_site_symmetry_3
N2 Yb Cl1 117.54(17) . .
N2 Yb N1 157.8(2) . .
Cl1 Yb N1 77.50(18) . .
N2 Yb C2 151.2(3) . .
Cl1 Yb C2 89.5(2) . .
N1 Yb C2 30.1(2) . .
N2 Yb C11 29.8(2) . .
Cl1 Yb C11 136.6(2) . .
N1 Yb C11 128.2(3) . .
C2 Yb C11 131.1(3) . .
N2 Yb C8 30.2(2) . .
Cl1 Yb C8 90.0(2) . .
N1 Yb C8 147.2(3) . .
C2 Yb C8 177.3(3) . .
C11 Yb C8 48.7(3) . .
N2 Yb Cl2 77.33(16) . .
Cl1 Yb Cl2 99.48(8) . .
N1 Yb Cl2 118.13(17) . .
C2 Yb Cl2 89.1(2) . .
C11 Yb Cl2 96.2(2) . .
C8 Yb Cl2 93.6(2) . .
N2 Yb C5 128.3(3) . .
Cl1 Yb C5 99.9(2) . .
N1 Yb C5 29.5(3) . .
C2 Yb C5 48.1(3) . .
C11 Yb C5 98.7(3) . .
C8 Yb C5 129.3(3) . .
Cl2 Yb C5 132.39(19) . .
N2 Yb C10 48.5(3) . .
Cl1 Yb C10 116.2(2) . .
N1 Yb C10 111.2(3) . .
C2 Yb C10 130.2(3) . .
C11 Yb C10 28.9(3) . .
C8 Yb C10 47.9(3) . .
Cl2 Yb C10 123.9(2) . .
C5 Yb C10 84.2(3) . .
N2 Yb C3 122.9(3) . .
Cl1 Yb C3 118.7(2) . .
N1 Yb C3 49.0(2) . .
C2 Yb C3 29.3(3) . .
C11 Yb C3 102.6(3) . .
C8 Yb C3 151.0(3) . .
Cl2 Yb C3 85.1(2) . .
C5 Yb C3 47.6(3) . .
C10 Yb C3 110.2(3) . .
N2 Yb C9 48.9(3) . .
Cl1 Yb C9 89.4(3) . .
N1 Yb C9 119.9(3) . .
C2 Yb C9 148.8(3) . .
C11 Yb C9 48.5(3) . .
C8 Yb C9 28.5(3) . .
Cl2 Yb C9 121.8(2) . .
C5 Yb C9 101.5(3) . .
C10 Yb C9 29.7(3) . .
C3 Yb C9 138.7(3) . .
N2 Yb C4 112.4(3) . .
Cl1 Yb C4 126.1(2) . .
N1 Yb C4 49.0(3) . .
C2 Yb C4 48.7(3) . .
C11 Yb C4 84.4(3) . .
C8 Yb C4 130.0(3) . .
Cl2 Yb C4 110.1(2) . .
C5 Yb C4 28.7(2) . .
C10 Yb C4 83.0(3) . .
C3 Yb C4 29.5(3) . .
C9 Yb C4 109.8(3) . .
Li1 Cl1 Yb 88.1(5) . .
Li2 Cl2 Li2 85.9(6) 3_565 .
Li2 Cl2 Yb 130.6(4) 3_565 .
Li2 Cl2 Yb 87.7(4) . .
C5 N1 C2 105.7(8) . .
C5 N1 Li1 128.7(8) . .
C2 N1 Li1 121.5(9) . .
C5 N1 Yb 77.7(5) . .
C2 N1 Yb 74.9(5) . .
Li1 N1 Yb 95.3(5) . .
C11 N2 C8 106.4(8) . .
C11 N2 Li2 124.4(8) . .
C8 N2 Li2 126.3(8) . .
C11 N2 Yb 76.1(5) . .
C8 N2 Yb 76.5(5) . .
Li2 N2 Yb 98.1(5) . .
O3 Li1 O2 3(4) . .
O3 Li1 O1 107(2) . .
O2 Li1 O1 106.2(17) . .
O3 Li1 N1 119(2) . .
O2 Li1 N1 117.5(17) . .
O1 Li1 N1 117.4(10) . .
O3 Li1 Cl1 114(2) . .
O2 Li1 Cl1 116.3(19) . .
O1 Li1 Cl1 101.0(8) . .
N1 Li1 Cl1 97.3(7) . .
O3 Li1 Yb 140(2) . .
O2 Li1 Yb 141.5(17) . .
O1 Li1 Yb 111.5(8) . .
N1 Li1 Yb 49.2(4) . .
Cl1 Li1 Yb 49.2(3) . .
O4 Li2 N2 113.4(9) . .
O4 Li2 Cl2 105.7(7) . 3_565
N2 Li2 Cl2 125.2(8) . 3_565
O4 Li2 Cl2 121.5(8) . .
N2 Li2 Cl2 96.5(6) . .
Cl2 Li2 Cl2 94.1(6) 3_565 .
O4 Li2 Li2 125.6(9) . 3_565
N2 Li2 Li2 120.4(10) . 3_565
Cl2 Li2 Li2 47.0(4) 3_565 3_565
Cl2 Li2 Li2 47.1(4) . 3_565
O4 Li2 Yb 129.9(7) . .
N2 Li2 Yb 47.2(4) . .
Cl2 Li2 Yb 122.9(6) 3_565 .
Cl2 Li2 Yb 49.5(3) . .
Li2 Li2 Yb 85.6(6) 3_565 .
C3 C2 N1 108.9(10) . .
C3 C2 C1 130.4(9) . .
N1 C2 C1 120.7(10) . .
C3 C2 Yb 78.0(6) . .
N1 C2 Yb 75.0(5) . .
C1 C2 Yb 114.4(6) . .
C2 C3 C4 108.4(9) . .
C2 C3 Yb 72.7(6) . .
C4 C3 Yb 76.9(5) . .
C5 C4 C3 105.7(10) . .
C5 C4 Yb 73.9(6) . .
C3 C4 Yb 73.7(5) . .
C4 C5 N1 111.2(9) . .
C4 C5 C6 129.3(11) . .
N1 C5 C6 119.5(9) . .
C4 C5 Yb 77.4(6) . .
N1 C5 Yb 72.8(5) . .
C6 C5 Yb 117.4(6) . .
C9 C8 N2 109.4(9) . .
C9 C8 C7 130.6(11) . .
N2 C8 C7 120.0(9) . .
C9 C8 Yb 77.6(6) . .
N2 C8 Yb 73.3(5) . .
C7 C8 Yb 116.1(7) . .
C8 C9 C10 107.1(10) . .
C8 C9 Yb 73.9(6) . .
C10 C9 Yb 75.1(6) . .
C11 C10 C9 107.9(10) . .
C11 C10 Yb 73.1(6) . .
C9 C10 Yb 75.2(6) . .
C10 C11 N2 109.1(10) . .
C10 C11 C12 128.5(9) . .
N2 C11 C12 122.3(10) . .
C10 C11 Yb 78.0(6) . .
N2 C11 Yb 74.1(5) . .
C12 C11 Yb 116.9(7) . .
C13 O1 C16 106.8(8) . .
C13 O1 Li1 126.3(8) . .
C16 O1 Li1 126.9(8) . .
C14 C13 O1 111.3(10) . .
C13 C14 C15 105.1(11) . .
C16 C15 C14 106.1(11) . .
O1 C16 C15 106.2(9) . .
C17 O2 C19 106(3) . .
C17 O2 Li1 108(3) . .
C19 O2 Li1 141(4) . .
O2 C17 C18 107(3) . .
C20 C19 O2 105(3) . .
C21 O3 C24 115(4) . .
C21 O3 Li1 126(5) . .
C24 O3 Li1 120(4) . .
C22 C21 O3 101(5) . .
C21 C22 C23 112(4) . .
C22 C23 C24 103(3) . .
O3 C24 C23 89(4) . .
C25 O4 C27 102.7(10) . .
C25 O4 Li2 115.7(9) . .
C27 O4 Li2 130.5(10) . .
O4 C25 C26 110.0(12) . .
C28 C27 O4 105.5(12) . .

loop_
_geom_bond_atom_site_label_1
_geom_bond_atom_site_label_2
_geom_bond_distance
_geom_bond_site_symmetry_2
Yb N2 2.673(7) .
Yb Cl1 2.682(3) .
Yb N1 2.691(7) .
Yb C2 2.690(9) .
Yb C11 2.698(10) .
Yb C8 2.714(9) .
Yb Cl2 2.744(2) .
Yb C5 2.752(9) .
Yb C10 2.758(10) .
Yb C3 2.755(9) .
Yb C9 2.759(10) .
Yb C4 2.796(9) .
Cl1 Li1 2.403(17) .
Cl2 Li2 2.457(16) 3_565
Cl2 Li2 2.452(17) .
N1 C5 1.388(12) .
N1 C2 1.397(11) .
N1 Li1 2.07(2) .
N2 C11 1.379(10) .
N2 C8 1.405(11) .
N2 Li2 2.074(17) .
Li1 O3 1.77(4) .
Li1 O2 2.01(4) .
Li1 O1 1.958(18) .
Li2 O4 1.985(19) .
Li2 Cl2 2.457(16) 3_565
Li2 Li2 3.35(4) 3_565
C1 C2 1.502(13) .
C2 C3 1.378(13) .
C3 C4 1.413(13) .
C4 C5 1.374(12) .
C5 C6 1.514(12) .
C7 C8 1.502(12) .
C8 C9 1.350(12) .
C9 C10 1.413(13) .
C10 C11 1.361(13) .
C11 C12 1.509(13) .
O1 C13 1.419(11) .
O1 C16 1.429(11) .
C13 C14 1.375(14) .
C14 C15 1.512(16) .
C15 C16 1.434(14) .
O2 C17 1.48(6) .
O2 C19 1.38(5) .
C17 C18 1.63(5) .
C19 C20 1.51(3) .
O3 C21 1.33(9) .
O3 C24 1.52(8) .
C21 C22 1.45(6) .
C22 C23 1.38(4) .
C23 C24 1.67(5) .
O4 C25 1.428(14) .
O4 C27 1.464(14) .
C25 C26 1.527(17) .
C27 C28 1.428(16) .
